data_7208502
loop_
_publ_author_name
'Lim, Jaebum'
'Osowska, Karolina'
'Armitage, Jacob A.'
'Martin, Benjamin R.'
'Miljani\'c, Ognjen \<S.'

_publ_section_title
;
 Critical role of weak [C--H&#x22EF;O] hydrogen bonds in the assembly of
 benzo[1,2-d:4,5-d&#x2032;]bisoxazole cruciforms into supramolecular
 sheets
;
_journal_issue 19
_journal_name_full CrystEngComm
_journal_page_first 6152
_journal_paper_doi 10.1039/c2ce25485a
_journal_volume 14
_journal_year 2012
_chemical_formula_sum 'C60 H34 N4 O6'
_chemical_formula_weight 906.91
_chemical_name_common uhouston01
_chemical_name_systematic
;
uhouston01
;
_space_group.centring_type P

_space_group_IT_number 2
_space_group.IT_number 2

_symmetry_cell_setting triclinic
_symmetry_space_group_name_Hall '-P 1'
_symmetry_space_group_name_H-M 'P -1'
_atom_sites_solution_hydrogens geom
_atom_sites_solution_primary direct
_atom_sites_solution_secondary difmap
_audit_creation_method SHELXL-97
_cell_angle_alpha 96.374(9)
_cell_angle_beta 97.194(9)
_cell_angle_gamma 94.166(8)
_cell_formula_units_Z 2
_cell_length_a 7.4382(9)
_cell_length_b 17.0249(19)
_cell_length_c 20.224(2)
_cell_measurement_reflns_used 5922
_cell_measurement_temperature 100(2)
_cell_measurement_theta_max 67.14
_cell_measurement_theta_min 3.22
_cell_volume 2515.4(5)
_computing_cell_refinement 'Bruker SAINT'
_computing_data_collection 'Bruker APEX2'
_computing_data_reduction 'Bruker SAINT'
_computing_molecular_graphics ORTEP-32
_computing_publication_material WinGX
_computing_structure_refinement SHELXL-97
_computing_structure_solution SIR-2008
_diffrn_ambient_temperature 100(2)
_diffrn_detector_area_resol_mean 8.366
_diffrn_measured_fraction_theta_full 0.966
_diffrn_measured_fraction_theta_max 0.950
_diffrn_measurement_device_type 'Bruker APEX-II CCD'
_diffrn_measurement_method 'phi and omega scans'
_diffrn_radiation_monochromator 'HELIOS multilayer mirrors'
_diffrn_radiation_source 'microfocus rotating anode'
_diffrn_radiation_type CuK\a
_diffrn_radiation_wavelength 1.54178
_diffrn_reflns_av_R_equivalents 0.0575
_diffrn_reflns_av_sigmaI/netI 0.0630
_diffrn_reflns_limit_h_max 8
_diffrn_reflns_limit_h_min -7
_diffrn_reflns_limit_k_max 19
_diffrn_reflns_limit_k_min -20
_diffrn_reflns_limit_l_max 23
_diffrn_reflns_limit_l_min -24
_diffrn_reflns_number 28025
_diffrn_reflns_theta_full 67.00
_diffrn_reflns_theta_max 68.08
_diffrn_reflns_theta_min 2.22
_exptl_absorpt_coefficient_mu 0.631
_exptl_absorpt_correction_T_max 0.9875
_exptl_absorpt_correction_T_min 0.9282
_exptl_absorpt_correction_type multi-scan
_exptl_absorpt_process_details SADABS
_exptl_crystal_colour yellow
_exptl_crystal_density_diffrn 1.197
_exptl_crystal_density_method 'not measured'
_exptl_crystal_description blade
_exptl_crystal_F_000 940
_exptl_crystal_size_max 0.12
_exptl_crystal_size_mid 0.05
_exptl_crystal_size_min 0.02
_platon_squeeze_details
;
;
_refine_diff_density_max 0.321
_refine_diff_density_min -0.232
_refine_diff_density_rms 0.061
_refine_ls_extinction_method none
_refine_ls_goodness_of_fit_ref 1.046
_refine_ls_hydrogen_treatment constr
_refine_ls_matrix_type full
_refine_ls_number_parameters 633
_refine_ls_number_reflns 8696
_refine_ls_number_restraints 0
_refine_ls_restrained_S_all 1.046
_refine_ls_R_factor_all 0.1112
_refine_ls_R_factor_gt 0.0799
_refine_ls_shift/su_max 0.000
_refine_ls_shift/su_mean 0.000
_refine_ls_structure_factor_coef Fsqd
_refine_ls_weighting_details 'calc w=1/[\s^2^(Fo^2^)+(0.1114P)^2^+1.5467P] where P=(Fo^2^+2Fc^2^)/3'
_refine_ls_weighting_scheme calc
_refine_ls_wR_factor_gt 0.2156
_refine_ls_wR_factor_ref 0.2316
_reflns_number_gt 5516
_reflns_number_total 8696
_reflns_threshold_expression >2sigma(I)
_cod_data_source_file c2ce25485a.txt
_cod_data_source_block uhouston01
_cod_depositor_comments
;
The following automatic conversions were performed:

'_symmetry_cell_setting' value 'Triclinic' changed to 'triclinic'
according to /home/saulius/struct/CIF-dictionaries/cif_core.dic
dictionary named 'cif_core.dic' version 2.4.1 from 2010-06-29.

Automatic conversion script
Id: cif_fix_values 1891 2012-01-12 08:04:46Z andrius 

The following automatic conversions were performed:

'_space_group.centring_type' value 'primitive' was replaced with the
value 'P' as specified in the replacement file
'/home/antanas/src/cod-tools/trunk/data/replacement-values/replacement_values.lst'.

Automatic conversion script
Id: cif_fix_values 5642 2017-10-24 12:04:52Z antanas 
;
_cod_original_sg_symbol_H-M P-1
_cod_database_code 7208502

loop_
_symmetry_equiv_pos_as_xyz
'x, y, z'
'-x, -y, -z'

loop_
_atom_site_label
_atom_site_type_symbol
_atom_site_fract_x
_atom_site_fract_y
_atom_site_fract_z
_atom_site_U_iso_or_equiv
_atom_site_adp_type
_atom_site_occupancy
_atom_site_symmetry_multiplicity
_atom_site_calc_flag
_atom_site_refinement_flags
_atom_site_disorder_assembly
_atom_site_disorder_group
C1 C 0.1564(5) 0.0160(2) 0.63524(16) 0.0329(7) Uani 1 1 d . A .
C2 C 0.1190(5) 0.0896(2) 0.61344(16) 0.0314(7) Uani 1 1 d . . .
C3 C 0.1464(5) 0.1077(2) 0.54967(16) 0.0329(7) Uani 1 1 d . A .
C4 C 0.2127(5) 0.0576(2) 0.50031(16) 0.0321(7) Uani 1 1 d . . .
C5 C 0.2500(5) -0.0146(2) 0.52239(17) 0.0333(8) Uani 1 1 d . A .
C6 C 0.2226(5) -0.0340(2) 0.58647(17) 0.0326(7) Uani 1 1 d . . .
C7 C 0.0416(5) 0.2065(2) 0.60432(19) 0.0391(8) Uani 1 1 d . . .
C8 C -0.0214(5) 0.2846(2) 0.61652(17) 0.0332(7) Uani 1 1 d . A .
C9 C -0.0795(5) 0.3093(2) 0.67735(18) 0.0413(9) Uani 1 1 d . . .
H9 H -0.0767 0.2748 0.7113 0.050 Uiso 1 1 calc R A .
C10 C -0.1408(6) 0.3825(2) 0.68909(19) 0.0457(9) Uani 1 1 d . A .
H10 H -0.1821 0.3989 0.7306 0.055 Uiso 1 1 calc R . .
C11 C -0.1418(5) 0.4331(2) 0.63895(18) 0.0396(8) Uani 1 1 d . . .
C12 C -0.0841(5) 0.4089(2) 0.57774(18) 0.0385(8) Uani 1 1 d . A .
H12 H -0.0863 0.4433 0.5438 0.046 Uiso 1 1 calc R . .
C13 C -0.0239(5) 0.3347(2) 0.56678(17) 0.0341(8) Uani 1 1 d . . .
H13 H 0.0160 0.3177 0.5251 0.041 Uiso 1 1 calc R A .
C14 C -0.1974(6) 0.5123(3) 0.6531(2) 0.0482(10) Uani 1 1 d . A .
C15 C 0.3226(5) -0.1322(2) 0.52992(19) 0.0380(8) Uani 1 1 d . . .
C16 C 0.3903(5) -0.2091(2) 0.51668(17) 0.0339(8) Uani 1 1 d . A .
C17 C 0.4520(5) -0.2289(2) 0.45469(17) 0.0367(8) Uani 1 1 d . . .
H17 H 0.4431 -0.1930 0.4218 0.044 Uiso 1 1 calc R A .
C18 C 0.5254(5) -0.2998(2) 0.44121(17) 0.0359(8) Uani 1 1 d . A .
H18 H 0.5672 -0.3129 0.3992 0.043 Uiso 1 1 calc R . .
C19 C 0.5382(5) -0.3521(2) 0.48929(17) 0.0358(8) Uani 1 1 d . . .
C20 C 0.4729(5) -0.3340(2) 0.55136(18) 0.0400(8) Uani 1 1 d . A .
H20 H 0.4792 -0.3704 0.5837 0.048 Uiso 1 1 calc R . .
C21 C 0.3997(5) -0.2624(2) 0.56424(17) 0.0355(8) Uani 1 1 d . . .
H21 H 0.3554 -0.2495 0.6058 0.043 Uiso 1 1 calc R A .
C22 C 0.6238(5) -0.4244(2) 0.47584(19) 0.0405(9) Uani 1 1 d . A .
C23 C 0.1285(5) -0.0052(2) 0.69970(16) 0.0333(8) Uani 1 1 d . . .
C24 C 0.1032(5) -0.0294(2) 0.75101(18) 0.0397(8) Uani 1 1 d . A .
C25 C 0.0660(5) -0.0617(2) 0.81103(16) 0.0353(8) Uani 1 1 d . . .
C26 C -0.0166(6) -0.0205(2) 0.86014(19) 0.0449(9) Uani 1 1 d . A .
H26 H -0.0445 0.0324 0.8557 0.054 Uiso 1 1 calc R . .
C27 C -0.0589(6) -0.0548(3) 0.91520(18) 0.0468(10) Uani 1 1 d . . .
H27 H -0.1189 -0.0259 0.9475 0.056 Uiso 1 1 calc R A .
C28 C -0.0153(5) -0.1310(2) 0.92420(18) 0.0429(9) Uani 1 1 d . A .
C29 C 0.0729(5) -0.1727(2) 0.87560(19) 0.0441(9) Uani 1 1 d . . .
H29 H 0.1059 -0.2247 0.8811 0.053 Uiso 1 1 calc R A .
C30 C 0.1116(5) -0.1383(2) 0.81985(19) 0.0416(9) Uani 1 1 d . A .
H30 H 0.1702 -0.1670 0.7870 0.050 Uiso 1 1 calc R . .
C31 C -0.0623(5) -0.1691(3) 0.97987(19) 0.0464(10) Uani 1 1 d . . .
C32 C -0.1027(6) -0.2022(3) 1.02601(19) 0.0474(10) Uani 1 1 d . A .
C33 C -0.1567(5) -0.2442(3) 1.07854(19) 0.0467(10) Uani 1 1 d . . .
C34 C -0.2048(7) -0.2033(3) 1.1371(2) 0.0563(11) Uani 1 1 d . A .
H34 H -0.1989 -0.1470 1.1423 0.068 Uiso 1 1 calc R . .
C35 C -0.2604(7) -0.2443(3) 1.1869(2) 0.0601(12) Uani 1 1 d . . .
H35 H -0.2949 -0.2160 1.2258 0.072 Uiso 1 1 calc R A .
C36 C -0.2667(6) -0.3254(3) 1.18104(19) 0.0507(10) Uani 1 1 d . A .
C37 C -0.2170(6) -0.3667(3) 1.12347(19) 0.0463(9) Uani 1 1 d . . .
H37 H -0.2207 -0.4230 1.1193 0.056 Uiso 1 1 calc R A .
C38 C -0.1633(6) -0.3275(3) 1.07318(19) 0.0488(10) Uani 1 1 d . A .
H38 H -0.1302 -0.3564 1.0343 0.059 Uiso 1 1 calc R . .
C39 C -0.3242(6) -0.3653(3) 1.23766(19) 0.0515(11) Uani 1 1 d . . .
C40 C -0.3489(7) -0.4842(3) 1.2852(2) 0.0605(12) Uani 1 1 d . . .
H40A H -0.4795 -0.4823 1.2899 0.073 Uiso 1 1 calc R A .
H40B H -0.2762 -0.4588 1.3275 0.073 Uiso 1 1 calc R . .
C41 C -0.3057(9) -0.5687(3) 1.2709(2) 0.0750(16) Uani 1 1 d . A .
H41A H -0.3898 -0.5954 1.2325 0.113 Uiso 1 1 calc R . .
H41B H -0.3185 -0.5962 1.3104 0.113 Uiso 1 1 calc R . .
H41C H -0.1805 -0.5698 1.2606 0.113 Uiso 1 1 calc R . .
C42 C 0.2407(5) 0.0800(2) 0.43660(17) 0.0355(8) Uani 1 1 d . A .
C43 C 0.2637(5) 0.1030(2) 0.38474(18) 0.0371(8) Uani 1 1 d . . .
C44 C 0.3003(5) 0.1351(2) 0.32448(16) 0.0364(8) Uani 1 1 d . A .
C45 C 0.3864(5) 0.0916(2) 0.27627(18) 0.0392(8) Uani 1 1 d . . .
H45 H 0.4128 0.0387 0.2816 0.047 Uiso 1 1 calc R A .
C46 C 0.4325(5) 0.1253(2) 0.22151(18) 0.0382(8) Uani 1 1 d . A .
H46 H 0.4893 0.0951 0.1890 0.046 Uiso 1 1 calc R . .
C47 C 0.3974(5) 0.2032(2) 0.21271(16) 0.0353(8) Uani 1 1 d . . .
C48 C 0.3109(5) 0.2458(2) 0.26055(18) 0.0403(8) Uani 1 1 d . A .
H48 H 0.2856 0.2988 0.2552 0.048 Uiso 1 1 calc R . .
C49 C 0.2614(5) 0.2126(2) 0.31540(17) 0.0375(8) Uani 1 1 d . . .
H49 H 0.2008 0.2424 0.3470 0.045 Uiso 1 1 calc R A .
C50 C 0.4561(5) 0.2392(2) 0.15768(18) 0.0378(8) Uani 1 1 d . A .
C51 C 0.5080(5) 0.2718(2) 0.11299(18) 0.0386(8) Uani 1 1 d . . .
C52 C 0.5683(5) 0.3092(2) 0.05840(18) 0.0376(8) Uani 1 1 d . A .
C53 C 0.6073(6) 0.2641(2) 0.00127(19) 0.0454(9) Uani 1 1 d . . .
H53 H 0.5960 0.2078 -0.0012 0.054 Uiso 1 1 calc R A .
C54 C 0.6617(6) 0.2991(2) -0.05157(19) 0.0450(9) Uani 1 1 d . A .
H54 H 0.6830 0.2672 -0.0910 0.054 Uiso 1 1 calc R . .
C55 C 0.6857(5) 0.3815(2) -0.04732(17) 0.0408(9) Uani 1 1 d . . .
C56 C 0.6522(5) 0.4277(2) 0.01014(18) 0.0426(9) Uani 1 1 d . A .
H56 H 0.6699 0.4839 0.0134 0.051 Uiso 1 1 calc R . .
C57 C 0.5932(5) 0.3919(2) 0.06262(18) 0.0417(9) Uani 1 1 d . . .
H57 H 0.5694 0.4237 0.1017 0.050 Uiso 1 1 calc R A .
C58 C 0.7406(6) 0.4172(3) -0.10677(19) 0.0470(10) Uani 1 1 d . A .
C59 C 0.8489(6) 0.5315(3) -0.1501(2) 0.0510(10) Uani 1 1 d . A .
H59A H 0.7445 0.5284 -0.1862 0.061 Uiso 1 1 calc R . .
H59B H 0.9489 0.5048 -0.1686 0.061 Uiso 1 1 calc R . .
C60 C 0.9095(6) 0.6151(3) -0.1247(2) 0.0560(11) Uani 1 1 d . . .
H60A H 0.8119 0.6399 -0.1041 0.084 Uiso 1 1 calc R . .
H60B H 0.9394 0.6435 -0.1620 0.084 Uiso 1 1 calc R . .
H60C H 1.0175 0.6174 -0.0911 0.084 Uiso 1 1 calc R . .
N1 N 0.0533(4) 0.15395(16) 0.64727(13) 0.0381(6) Uani 0.50 1 d P A 1
O1A O 0.0533(4) 0.15395(16) 0.64727(13) 0.0381(6) Uani 0.50 1 d P A 2
N2 N 0.3142(4) -0.07948(17) 0.48817(13) 0.0386(6) Uani 0.50 1 d P A 1
O2A O 0.3142(4) -0.07948(17) 0.48817(13) 0.0386(6) Uani 0.50 1 d P A 2
N3 N -0.2401(6) 0.5747(2) 0.6641(2) 0.0652(11) Uani 1 1 d . . .
N4 N 0.6962(5) -0.4798(2) 0.46346(18) 0.0482(8) Uani 1 1 d . . .
O1 O 0.0942(3) 0.18264(14) 0.54433(12) 0.0298(5) Uani 0.50 1 d P A 1
N1A N 0.0942(3) 0.18264(14) 0.54433(12) 0.0298(5) Uani 0.50 1 d P A 2
O2 O 0.2684(4) -0.10942(15) 0.59024(12) 0.0334(6) Uani 0.50 1 d P A 1
N2A N 0.2684(4) -0.10942(15) 0.59024(12) 0.0334(6) Uani 0.50 1 d P A 2
O3 O -0.3818(5) -0.3318(2) 1.28510(14) 0.0621(9) Uani 1 1 d . A .
O4 O -0.3055(4) -0.44354(19) 1.22986(13) 0.0557(8) Uani 1 1 d . A .
O5 O 0.7395(5) 0.3788(2) -0.16134(14) 0.0630(9) Uani 1 1 d . . .
O6 O 0.7955(4) 0.49364(17) -0.09322(13) 0.0493(7) Uani 1 1 d . . .

loop_
_atom_site_aniso_label
_atom_site_aniso_U_11
_atom_site_aniso_U_22
_atom_site_aniso_U_33
_atom_site_aniso_U_23
_atom_site_aniso_U_13
_atom_site_aniso_U_12
C1 0.0376(19) 0.0353(18) 0.0274(16) 0.0078(13) 0.0083(13) 0.0005(15)
C2 0.0350(18) 0.0307(18) 0.0300(16) 0.0078(13) 0.0073(13) 0.0013(15)
C3 0.0400(19) 0.0322(18) 0.0278(16) 0.0086(13) 0.0056(13) 0.0019(15)
C4 0.0342(18) 0.0372(18) 0.0260(15) 0.0071(13) 0.0079(13) -0.0015(15)
C5 0.0352(18) 0.0336(18) 0.0325(17) 0.0064(14) 0.0094(14) -0.0001(15)
C6 0.0380(19) 0.0294(17) 0.0327(17) 0.0115(13) 0.0086(14) 0.0011(15)
C7 0.0331(19) 0.037(2) 0.048(2) 0.0114(16) 0.0045(15) -0.0017(16)
C8 0.0328(18) 0.0347(18) 0.0332(17) 0.0062(14) 0.0051(13) 0.0057(15)
C9 0.048(2) 0.045(2) 0.0349(18) 0.0158(16) 0.0079(16) 0.0109(18)
C10 0.049(2) 0.050(2) 0.040(2) 0.0024(17) 0.0153(17) 0.0089(19)
C11 0.042(2) 0.038(2) 0.0400(19) 0.0056(15) 0.0072(15) 0.0087(17)
C12 0.0338(19) 0.045(2) 0.0395(19) 0.0140(16) 0.0065(15) 0.0047(17)
C13 0.0333(18) 0.0385(19) 0.0320(16) 0.0076(14) 0.0088(13) -0.0003(15)
C14 0.056(3) 0.043(2) 0.048(2) 0.0081(18) 0.0135(18) 0.012(2)
C15 0.0322(18) 0.0340(19) 0.047(2) 0.0064(15) 0.0030(15) -0.0019(15)
C16 0.0335(18) 0.0296(18) 0.0374(18) 0.0025(14) 0.0038(14) -0.0017(15)
C17 0.0392(19) 0.039(2) 0.0332(17) 0.0106(15) 0.0068(14) 0.0011(16)
C18 0.0383(19) 0.0363(19) 0.0335(17) 0.0012(14) 0.0110(14) -0.0003(16)
C19 0.0396(19) 0.0296(18) 0.0384(18) 0.0072(14) 0.0060(15) -0.0010(16)
C20 0.051(2) 0.037(2) 0.0354(18) 0.0112(15) 0.0097(15) 0.0032(17)
C21 0.043(2) 0.0350(19) 0.0289(16) 0.0032(14) 0.0076(14) 0.0056(16)
C22 0.045(2) 0.034(2) 0.045(2) 0.0113(16) 0.0141(16) -0.0017(19)
C23 0.0416(19) 0.0333(17) 0.0280(16) 0.0152(13) 0.0080(14) 0.0011(15)
C24 0.043(2) 0.044(2) 0.0327(18) 0.0058(15) 0.0081(15) 0.0005(17)
C25 0.0396(19) 0.0422(19) 0.0246(15) 0.0111(14) 0.0034(13) -0.0010(16)
C26 0.055(2) 0.045(2) 0.0373(19) 0.0114(16) 0.0096(17) 0.0055(19)
C27 0.057(2) 0.056(2) 0.0311(18) 0.0147(17) 0.0119(16) 0.005(2)
C28 0.044(2) 0.053(2) 0.0343(18) 0.0191(17) 0.0044(15) -0.0014(18)
C29 0.048(2) 0.048(2) 0.0404(19) 0.0176(17) 0.0109(16) 0.0015(18)
C30 0.047(2) 0.043(2) 0.0382(19) 0.0124(16) 0.0120(16) 0.0033(18)
C31 0.045(2) 0.061(3) 0.0346(19) 0.0167(18) 0.0051(16) -0.0035(19)
C32 0.052(2) 0.058(3) 0.0344(19) 0.0159(18) 0.0097(17) 0.001(2)
C33 0.043(2) 0.065(3) 0.0358(19) 0.0208(18) 0.0106(16) 0.002(2)
C34 0.080(3) 0.051(2) 0.040(2) 0.0172(18) 0.010(2) -0.002(2)
C35 0.081(3) 0.066(3) 0.036(2) 0.0062(19) 0.021(2) -0.001(3)
C36 0.055(2) 0.067(3) 0.0318(19) 0.0222(18) 0.0051(17) -0.004(2)
C37 0.049(2) 0.055(2) 0.0373(19) 0.0163(17) 0.0089(16) -0.0005(19)
C38 0.050(2) 0.067(3) 0.0350(19) 0.0207(18) 0.0115(16) 0.010(2)
C39 0.055(2) 0.066(3) 0.033(2) 0.0132(19) 0.0051(17) -0.012(2)
C40 0.066(3) 0.076(3) 0.041(2) 0.025(2) 0.0113(19) -0.020(2)
C41 0.104(4) 0.071(3) 0.049(3) 0.023(2) 0.007(3) -0.020(3)
C42 0.0395(19) 0.0383(19) 0.0313(17) 0.0134(14) 0.0080(14) 0.0015(16)
C43 0.0351(19) 0.041(2) 0.0353(18) 0.0088(15) 0.0067(14) -0.0036(16)
C44 0.0380(19) 0.046(2) 0.0263(16) 0.0104(14) 0.0059(13) -0.0044(16)
C45 0.048(2) 0.0357(19) 0.0366(18) 0.0126(15) 0.0083(15) 0.0023(17)
C46 0.048(2) 0.0348(19) 0.0352(17) 0.0099(14) 0.0140(15) 0.0015(17)
C47 0.043(2) 0.0386(19) 0.0253(15) 0.0067(13) 0.0080(14) 0.0018(16)
C48 0.045(2) 0.039(2) 0.0402(19) 0.0139(15) 0.0099(16) 0.0080(17)
C49 0.043(2) 0.044(2) 0.0278(16) 0.0071(14) 0.0103(14) 0.0032(17)
C50 0.045(2) 0.0342(19) 0.0379(18) 0.0104(15) 0.0115(15) 0.0076(16)
C51 0.041(2) 0.042(2) 0.0357(18) 0.0123(15) 0.0079(15) 0.0048(17)
C52 0.0393(19) 0.042(2) 0.0357(18) 0.0183(15) 0.0069(14) 0.0062(16)
C53 0.059(2) 0.042(2) 0.0391(19) 0.0135(16) 0.0166(17) 0.0063(19)
C54 0.060(2) 0.043(2) 0.0364(19) 0.0106(16) 0.0134(17) 0.0085(19)
C55 0.045(2) 0.050(2) 0.0296(17) 0.0117(15) 0.0067(15) 0.0015(18)
C56 0.053(2) 0.039(2) 0.0402(19) 0.0193(16) 0.0101(17) 0.0078(18)
C57 0.048(2) 0.048(2) 0.0338(18) 0.0101(16) 0.0125(16) 0.0120(18)
C58 0.051(2) 0.058(3) 0.037(2) 0.0211(18) 0.0085(16) 0.007(2)
C59 0.058(3) 0.059(3) 0.042(2) 0.0246(19) 0.0160(18) 0.004(2)
C60 0.062(3) 0.058(3) 0.057(2) 0.028(2) 0.019(2) 0.010(2)
N1 0.0422(15) 0.0387(15) 0.0359(14) 0.0111(12) 0.0088(11) 0.0046(13)
O1A 0.0422(15) 0.0387(15) 0.0359(14) 0.0111(12) 0.0088(11) 0.0046(13)
N2 0.0413(15) 0.0375(15) 0.0377(14) 0.0040(11) 0.0095(11) 0.0025(12)
O2A 0.0413(15) 0.0375(15) 0.0377(14) 0.0040(11) 0.0095(11) 0.0025(12)
N3 0.079(3) 0.044(2) 0.076(3) 0.0037(19) 0.016(2) 0.022(2)
N4 0.058(2) 0.0348(19) 0.057(2) 0.0093(15) 0.0243(17) 0.0061(17)
O1 0.0323(13) 0.0284(13) 0.0308(12) 0.0088(10) 0.0076(10) 0.0034(11)
N1A 0.0323(13) 0.0284(13) 0.0308(12) 0.0088(10) 0.0076(10) 0.0034(11)
O2 0.0370(14) 0.0301(13) 0.0351(13) 0.0100(10) 0.0070(11) 0.0036(11)
N2A 0.0370(14) 0.0301(13) 0.0351(13) 0.0100(10) 0.0070(11) 0.0036(11)
O3 0.073(2) 0.081(2) 0.0341(15) 0.0141(14) 0.0181(14) -0.0083(17)
O4 0.0663(19) 0.070(2) 0.0322(13) 0.0220(13) 0.0091(12) -0.0104(16)
O5 0.086(2) 0.070(2) 0.0357(15) 0.0167(14) 0.0191(14) -0.0047(18)
O6 0.0664(18) 0.0499(16) 0.0380(14) 0.0226(12) 0.0157(12) 0.0048(14)

loop_
_atom_type_symbol
_atom_type_description
_atom_type_scat_dispersion_real
_atom_type_scat_dispersion_imag
_atom_type_scat_source
C C 0.0181 0.0091 'International Tables Vol C Tables 4.2.6.8 and 6.1.1.4'
H H 0.0000 0.0000 'International Tables Vol C Tables 4.2.6.8 and 6.1.1.4'
N N 0.0311 0.0180 'International Tables Vol C Tables 4.2.6.8 and 6.1.1.4'
O O 0.0492 0.0322 'International Tables Vol C Tables 4.2.6.8 and 6.1.1.4'

loop_
_geom_angle_atom_site_label_1
_geom_angle_atom_site_label_2
_geom_angle_atom_site_label_3
_geom_angle
C6 C1 C2 112.2(3)
C6 C1 C23 123.8(3)
C2 C1 C23 124.0(3)
N1 C2 C3 108.5(3)
N1 C2 C1 129.2(3)
C3 C2 C1 122.2(3)
O1 C3 C2 107.4(3)
O1 C3 C4 126.8(3)
C2 C3 C4 125.8(3)
C5 C4 C3 111.5(3)
C5 C4 C42 125.2(3)
C3 C4 C42 123.3(3)
N2 C5 C4 128.8(3)
N2 C5 C6 107.8(3)
C4 C5 C6 123.4(3)
O2 C6 C1 127.7(3)
O2 C6 C5 107.5(3)
C1 C6 C5 124.8(3)
N1 C7 O1 114.6(3)
N1 C7 C8 125.7(3)
O1 C7 C8 119.7(3)
C9 C8 C13 120.0(3)
C9 C8 C7 120.4(3)
C13 C8 C7 119.6(3)
C10 C9 C8 120.8(3)
C10 C9 H9 119.6
C8 C9 H9 119.6
C9 C10 C11 119.0(3)
C9 C10 H10 120.5
C11 C10 H10 120.5
C12 C11 C10 120.7(4)
C12 C11 C14 120.6(3)
C10 C11 C14 118.7(3)
C13 C12 C11 119.4(3)
C13 C12 H12 120.3
C11 C12 H12 120.3
C12 C13 C8 120.1(3)
C12 C13 H13 120.0
C8 C13 H13 120.0
N3 C14 C11 179.6(5)
N2 C15 O2 115.0(3)
N2 C15 C16 124.6(3)
O2 C15 C16 120.4(3)
C21 C16 C17 119.8(3)
C21 C16 C15 121.7(3)
C17 C16 C15 118.4(3)
C18 C17 C16 120.4(3)
C18 C17 H17 119.8
C16 C17 H17 119.8
C17 C18 C19 119.7(3)
C17 C18 H18 120.2
C19 C18 H18 120.2
C18 C19 C20 120.7(3)
C18 C19 C22 119.1(3)
C20 C19 C22 120.2(3)
C21 C20 C19 118.9(3)
C21 C20 H20 120.5
C19 C20 H20 120.5
C20 C21 C16 120.5(3)
C20 C21 H21 119.8
C16 C21 H21 119.8
N4 C22 C19 176.8(4)
C24 C23 C1 174.4(4)
C23 C24 C25 177.1(4)
C26 C25 C30 118.4(3)
C26 C25 C24 122.7(3)
C30 C25 C24 118.9(3)
C27 C26 C25 121.1(4)
C27 C26 H26 119.4
C25 C26 H26 119.4
C26 C27 C28 120.9(4)
C26 C27 H27 119.6
C28 C27 H27 119.6
C27 C28 C29 118.5(3)
C27 C28 C31 122.1(4)
C29 C28 C31 119.3(4)
C30 C29 C28 120.1(4)
C30 C29 H29 119.9
C28 C29 H29 119.9
C29 C30 C25 120.9(4)
C29 C30 H30 119.5
C25 C30 H30 119.5
C32 C31 C28 178.9(5)
C31 C32 C33 177.2(5)
C34 C33 C38 118.2(3)
C34 C33 C32 120.7(4)
C38 C33 C32 121.0(4)
C35 C34 C33 120.4(4)
C35 C34 H34 119.8
C33 C34 H34 119.8
C36 C35 C34 120.9(4)
C36 C35 H35 119.6
C34 C35 H35 119.6
C35 C36 C37 119.3(4)
C35 C36 C39 117.7(4)
C37 C36 C39 123.0(4)
C38 C37 C36 120.9(4)
C38 C37 H37 119.6
C36 C37 H37 119.6
C37 C38 C33 120.3(4)
C37 C38 H38 119.9
C33 C38 H38 119.9
O3 C39 O4 123.5(4)
O3 C39 C36 124.1(4)
O4 C39 C36 112.4(4)
O4 C40 C41 107.6(4)
O4 C40 H40A 110.2
C41 C40 H40A 110.2
O4 C40 H40B 110.2
C41 C40 H40B 110.2
H40A C40 H40B 108.5
C40 C41 H41A 109.5
C40 C41 H41B 109.5
H41A C41 H41B 109.5
C40 C41 H41C 109.5
H41A C41 H41C 109.5
H41B C41 H41C 109.5
C43 C42 C4 176.3(4)
C42 C43 C44 176.1(4)
C49 C44 C45 119.0(3)
C49 C44 C43 119.9(3)
C45 C44 C43 120.9(3)
C46 C45 C44 120.2(3)
C46 C45 H45 119.9
C44 C45 H45 119.9
C45 C46 C47 121.2(3)
C45 C46 H46 119.4
C47 C46 H46 119.4
C48 C47 C46 118.3(3)
C48 C47 C50 121.0(3)
C46 C47 C50 120.7(3)
C49 C48 C47 121.4(3)
C49 C48 H48 119.3
C47 C48 H48 119.3
C48 C49 C44 119.9(3)
C48 C49 H49 120.0
C44 C49 H49 120.0
C51 C50 C47 177.7(4)
C50 C51 C52 178.6(4)
C53 C52 C57 118.7(3)
C53 C52 C51 120.8(3)
C57 C52 C51 120.4(3)
C54 C53 C52 121.3(4)
C54 C53 H53 119.4
C52 C53 H53 119.4
C53 C54 C55 119.8(4)
C53 C54 H54 120.1
C55 C54 H54 120.1
C56 C55 C54 119.9(3)
C56 C55 C58 122.1(4)
C54 C55 C58 118.0(3)
C57 C56 C55 120.0(4)
C57 C56 H56 120.0
C55 C56 H56 120.0
C56 C57 C52 120.3(3)
C56 C57 H57 119.9
C52 C57 H57 119.9
O5 C58 O6 124.0(3)
O5 C58 C55 122.9(4)
O6 C58 C55 113.1(3)
O6 C59 C60 106.9(3)
O6 C59 H59A 110.3
C60 C59 H59A 110.3
O6 C59 H59B 110.3
C60 C59 H59B 110.3
H59A C59 H59B 108.6
C59 C60 H60A 109.5
C59 C60 H60B 109.5
H60A C60 H60B 109.5
C59 C60 H60C 109.5
H60A C60 H60C 109.5
H60B C60 H60C 109.5
C7 N1 C2 104.7(3)
C15 N2 C5 105.0(3)
C7 O1 C3 104.8(3)
C15 O2 C6 104.7(3)
C39 O4 C40 114.6(3)
C58 O6 C59 115.1(3)

loop_
_geom_bond_atom_site_label_1
_geom_bond_atom_site_label_2
_geom_bond_distance
C1 C6 1.391(5)
C1 C2 1.408(5)
C1 C23 1.426(4)
C2 N1 1.380(5)
C2 C3 1.395(4)
C3 O1 1.372(4)
C3 C4 1.401(5)
C4 C5 1.388(5)
C4 C42 1.419(4)
C5 N2 1.385(5)
C5 C6 1.408(4)
C6 O2 1.360(4)
C7 N1 1.314(4)
C7 O1 1.350(4)
C7 C8 1.447(5)
C8 C9 1.386(5)
C8 C13 1.389(5)
C9 C10 1.365(6)
C9 H9 0.9500
C10 C11 1.401(5)
C10 H10 0.9500
C11 C12 1.390(5)
C11 C14 1.448(6)
C12 C13 1.375(5)
C12 H12 0.9500
C13 H13 0.9500
C14 N3 1.137(6)
C15 N2 1.299(4)
C15 O2 1.357(5)
C15 C16 1.445(5)
C16 C21 1.393(5)
C16 C17 1.403(5)
C17 C18 1.375(5)
C17 H17 0.9500
C18 C19 1.389(5)
C18 H18 0.9500
C19 C20 1.413(5)
C19 C22 1.442(6)
C20 C21 1.383(5)
C20 H20 0.9500
C21 H21 0.9500
C22 N4 1.138(5)
C23 C24 1.190(5)
C24 C25 1.436(5)
C25 C26 1.385(5)
C25 C30 1.395(5)
C26 C27 1.373(5)
C26 H26 0.9500
C27 C28 1.387(6)
C27 H27 0.9500
C28 C29 1.405(6)
C28 C31 1.428(5)
C29 C30 1.379(5)
C29 H29 0.9500
C30 H30 0.9500
C31 C32 1.201(5)
C32 C33 1.426(5)
C33 C34 1.406(6)
C33 C38 1.406(6)
C34 C35 1.374(6)
C34 H34 0.9500
C35 C36 1.370(6)
C35 H35 0.9500
C36 C37 1.397(6)
C36 C39 1.486(5)
C37 C38 1.362(5)
C37 H37 0.9500
C38 H38 0.9500
C39 O3 1.203(5)
C39 O4 1.343(6)
C40 O4 1.438(4)
C40 C41 1.502(7)
C40 H40A 0.9900
C40 H40B 0.9900
C41 H41A 0.9800
C41 H41B 0.9800
C41 H41C 0.9800
C42 C43 1.187(5)
C43 C44 1.438(5)
C44 C49 1.399(5)
C44 C45 1.405(5)
C45 C46 1.371(5)
C45 H45 0.9500
C46 C47 1.396(5)
C46 H46 0.9500
C47 C48 1.394(5)
C47 C50 1.428(5)
C48 C49 1.377(5)
C48 H48 0.9500
C49 H49 0.9500
C50 C51 1.201(5)
C51 C52 1.436(5)
C52 C53 1.388(5)
C52 C57 1.400(5)
C53 C54 1.369(5)
C53 H53 0.9500
C54 C55 1.393(5)
C54 H54 0.9500
C55 C56 1.389(6)
C55 C58 1.494(5)
C56 C57 1.383(5)
C56 H56 0.9500
C57 H57 0.9500
C58 O5 1.217(5)
C58 O6 1.324(5)
C59 O6 1.463(4)
C59 C60 1.477(6)
C59 H59A 0.9900
C59 H59B 0.9900
C60 H60A 0.9800
C60 H60B 0.9800
C60 H60C 0.9800

loop_
_platon_squeeze_void_nr
_platon_squeeze_void_average_x
_platon_squeeze_void_average_y
_platon_squeeze_void_average_z
_platon_squeeze_void_volume
_platon_squeeze_void_count_electrons
_platon_squeeze_void_content
1 -0.073 0.324 0.356 38 2 ' '
2 0.072 0.676 0.644 38 2 ' '
3 0.500 1.000 0.000 296 127 'unknown diffuse solvent'
